data_1555487
loop_
_publ_author_name
'Nandi, Raj Kumar'
'Guillot, R\'egis'
'Kouklovsky, Cyrille'
'Vincent, Guillaume'

_publ_section_title
;
 Synthesis of 3,3-Spiroindolines via FeCl3-Mediated Cyclization of Aryl-
 or Alkene-Containing 3-Substituted N-Ac Indoles.
;
_journal_issue 8
_journal_name_full 'Organic letters'
_journal_page_first 1716
_journal_page_last 1719
_journal_paper_doi 10.1021/acs.orglett.6b00174
_journal_volume 18
_journal_year 2016
_chemical_formula_moiety 'C20 H21 N O2'
_chemical_formula_sum 'C20 H21 N O2'
_chemical_formula_weight 307.38
_space_group_crystal_system orthorhombic
_space_group_IT_number 61
_space_group_name_Hall '-P 2ac 2ab'
_space_group_name_H-M_alt 'P b c a'
_symmetry_cell_setting orthorhombic
_symmetry_Int_Tables_number 61
_symmetry_space_group_name_H-M 'P b c a'
_atom_sites_solution_hydrogens geom
_audit_creation_method SHELXL-2013
_cell_angle_alpha 90
_cell_angle_beta 90
_cell_angle_gamma 90
_cell_formula_units_Z 8
_cell_length_a 14.6593(10)
_cell_length_b 7.8044(6)
_cell_length_c 27.406(2)
_cell_measurement_reflns_used 3336
_cell_measurement_temperature 100(1)
_cell_measurement_theta_max 20.27
_cell_measurement_theta_min 2.97
_cell_volume 3135.4(4)
_computing_cell_refinement 'Bruker SAINT'
_computing_data_collection 'Bruker APEX2'
_computing_data_reduction 'Bruker SAINT'
_computing_structure_refinement 'SHELXL-2013 (Sheldrick, 2013)'
_computing_structure_solution 'SHELXS-97 (Sheldrick, 2008)'
_diffrn_ambient_temperature 100(1)
_diffrn_measured_fraction_theta_full 0.997
_diffrn_measured_fraction_theta_max 0.892
_diffrn_measurement_device_type 'Bruker APEX-II CCD'
_diffrn_measurement_method '\f and \w scans'
_diffrn_radiation_monochromator graphite
_diffrn_radiation_probe x-ray
_diffrn_radiation_source 'sealed tube'
_diffrn_radiation_type MoK\a
_diffrn_radiation_wavelength 0.71073
_diffrn_reflns_av_R_equivalents 0.0833
_diffrn_reflns_av_unetI/netI 0.0636
_diffrn_reflns_Laue_measured_fraction_full 0.997
_diffrn_reflns_Laue_measured_fraction_max 0.892
_diffrn_reflns_limit_h_max 19
_diffrn_reflns_limit_h_min -18
_diffrn_reflns_limit_k_max 10
_diffrn_reflns_limit_k_min -10
_diffrn_reflns_limit_l_max 35
_diffrn_reflns_limit_l_min -25
_diffrn_reflns_number 33092
_diffrn_reflns_point_group_measured_fraction_full 0.997
_diffrn_reflns_point_group_measured_fraction_max 0.892
_diffrn_reflns_theta_full 25.000
_diffrn_reflns_theta_max 27.647
_diffrn_reflns_theta_min 2.779
_exptl_absorpt_coefficient_mu 0.084
_exptl_absorpt_correction_T_max 0.9853
_exptl_absorpt_correction_T_min 0.9712
_exptl_absorpt_correction_type multi-scan
_exptl_absorpt_process_details SADABS
_exptl_crystal_colour colorless
_exptl_crystal_density_diffrn 1.302
_exptl_crystal_description needle
_exptl_crystal_F_000 1312
_exptl_crystal_size_max 0.270
_exptl_crystal_size_mid 0.100
_exptl_crystal_size_min 0.040
_refine_diff_density_max 0.405
_refine_diff_density_min -0.260
_refine_diff_density_rms 0.056
_refine_ls_extinction_coef 0.0044(6)
_refine_ls_extinction_expression Fc^*^=kFc[1+0.001xFc^2^\l^3^/sin(2\q)]^-1/4^
_refine_ls_extinction_method SHELXL
_refine_ls_goodness_of_fit_ref 1.022
_refine_ls_hydrogen_treatment constr
_refine_ls_matrix_type full
_refine_ls_number_parameters 211
_refine_ls_number_reflns 3255
_refine_ls_number_restraints 0
_refine_ls_restrained_S_all 1.022
_refine_ls_R_factor_all 0.0998
_refine_ls_R_factor_gt 0.0474
_refine_ls_shift/su_max 0.000
_refine_ls_shift/su_mean 0.000
_refine_ls_structure_factor_coef Fsqd
_refine_ls_weighting_details 'w=1/[\s^2^(Fo^2^)+(0.0498P)^2^+1.1746P] where P=(Fo^2^+2Fc^2^)/3'
_refine_ls_weighting_scheme calc
_refine_ls_wR_factor_gt 0.1006
_refine_ls_wR_factor_ref 0.1211
_reflns_Friedel_coverage 0.000
_reflns_number_gt 2037
_reflns_number_total 3255
_reflns_threshold_expression 'I > 2\s(I)'
_cod_data_source_file ol6b00174_si_002.cif
_cod_data_source_block 9a
_cod_original_cell_volume 3135.5(4)
_cod_database_code 1555487
_shelx_space_group_comment
;
The symmetry employed for this shelxl refinement is uniquely defined
by the following loop, which should always be used as a source of
symmetry information in preference to the above space-group names.
They are only intended as comments.
;
_shelx_estimated_absorpt_t_min 0.978
_shelx_estimated_absorpt_t_max 0.997
_shelxl_version_number 2013-4

loop_
_space_group_symop_operation_xyz
'x, y, z'
'-x+1/2, -y, z+1/2'
'-x, y+1/2, -z+1/2'
'x+1/2, -y+1/2, -z'
'-x, -y, -z'
'x-1/2, y, -z-1/2'
'x, -y-1/2, z-1/2'
'-x-1/2, y-1/2, z'

loop_
_atom_site_label
_atom_site_type_symbol
_atom_site_fract_x
_atom_site_fract_y
_atom_site_fract_z
_atom_site_U_iso_or_equiv
_atom_site_adp_type
_atom_site_occupancy
_atom_site_site_symmetry_order
_atom_site_calc_flag
_atom_site_refinement_flags_posn
_atom_site_refinement_flags_adp
C1 C 0.76578(13) 0.2514(3) 0.30202(8) 0.0322(5) Uani 1 1 d . .
H1A H 0.7564 0.3728 0.3044 0.048 Uiso 1 1 calc R U
H1B H 0.8245 0.2293 0.2879 0.048 Uiso 1 1 calc R U
H1C H 0.7631 0.2014 0.3340 0.048 Uiso 1 1 calc R U
C2 C 0.60915(13) 0.1823(2) 0.28975(7) 0.0205(5) Uani 1 1 d . .
C3 C 0.54618(13) 0.0817(3) 0.26489(7) 0.0236(5) Uani 1 1 d . .
H3 H 0.5643 0.0164 0.2382 0.028 Uiso 1 1 calc R U
C4 C 0.45702(14) 0.0797(3) 0.28012(7) 0.0241(5) Uani 1 1 d . .
H4 H 0.4152 0.0123 0.2633 0.029 Uiso 1 1 calc R U
C5 C 0.42677(13) 0.1757(3) 0.32020(7) 0.0220(5) Uani 1 1 d . .
C6 C 0.32690(13) 0.1699(3) 0.33372(8) 0.0289(5) Uani 1 1 d . .
H6A H 0.3065 0.0517 0.3331 0.035 Uiso 1 1 calc R U
H6B H 0.2923 0.2323 0.3094 0.035 Uiso 1 1 calc R U
C7 C 0.30667(13) 0.2451(3) 0.38357(8) 0.0266(5) Uani 1 1 d . .
H7A H 0.3237 0.1638 0.4087 0.032 Uiso 1 1 calc R U
H7B H 0.2418 0.2677 0.3865 0.032 Uiso 1 1 calc R U
C8 C 0.35981(13) 0.4107(3) 0.39037(8) 0.0240(5) Uani 1 1 d . .
H8A H 0.3421 0.4636 0.4210 0.029 Uiso 1 1 calc R U
H8B H 0.3447 0.4894 0.3642 0.029 Uiso 1 1 calc R U
C9 C 0.46270(12) 0.3789(2) 0.39055(7) 0.0193(5) Uani 1 1 d . .
C10 C 0.49014(13) 0.2764(2) 0.34513(7) 0.0186(5) Uani 1 1 d . .
C11 C 0.58125(13) 0.2783(2) 0.32965(7) 0.0198(5) Uani 1 1 d . .
H11 H 0.6236 0.3448 0.3464 0.024 Uiso 1 1 calc R U
C12 C 0.49279(13) 0.2835(3) 0.43765(7) 0.0224(5) Uani 1 1 d . .
H12A H 0.4453 0.2893 0.4623 0.027 Uiso 1 1 calc R U
H12B H 0.5055 0.1640 0.4307 0.027 Uiso 1 1 calc R U
C13 C 0.63327(13) 0.3116(3) 0.48999(7) 0.0217(5) Uani 1 1 d . .
C14 C 0.60710(14) 0.1467(3) 0.51423(8) 0.0267(5) Uani 1 1 d . .
H14A H 0.6556 0.1099 0.5353 0.040 Uiso 1 1 calc R U
H14B H 0.5962 0.0608 0.4898 0.040 Uiso 1 1 calc R U
H14C H 0.5527 0.1636 0.5331 0.040 Uiso 1 1 calc R U
C15 C 0.58182(12) 0.5332(2) 0.43157(7) 0.0188(4) Uani 1 1 d . .
C16 C 0.64036(13) 0.6690(2) 0.44189(7) 0.0225(5) Uani 1 1 d . .
H16 H 0.6846 0.6601 0.4661 0.027 Uiso 1 1 calc R U
C17 C 0.63042(13) 0.8183(3) 0.41480(7) 0.0232(5) Uani 1 1 d . .
H17 H 0.6686 0.9110 0.4210 0.028 Uiso 1 1 calc R U
C18 C 0.56460(14) 0.8318(3) 0.37868(8) 0.0256(5) Uani 1 1 d . .
H18 H 0.5588 0.9334 0.3612 0.031 Uiso 1 1 calc R U
C19 C 0.50724(13) 0.6950(3) 0.36831(7) 0.0237(5) Uani 1 1 d . .
H19 H 0.4636 0.7035 0.3438 0.028 Uiso 1 1 calc R U
C20 C 0.51629(13) 0.5455(2) 0.39518(7) 0.0197(5) Uani 1 1 d . .
N1 N 0.57590(10) 0.3716(2) 0.45462(6) 0.0208(4) Uani 1 1 d . .
O1 O 0.69654(9) 0.17793(18) 0.27204(5) 0.0275(4) Uani 1 1 d . .
O2 O 0.70232(9) 0.39029(18) 0.50178(5) 0.0270(4) Uani 1 1 d . .

loop_
_atom_site_aniso_label
_atom_site_aniso_U_11
_atom_site_aniso_U_22
_atom_site_aniso_U_33
_atom_site_aniso_U_23
_atom_site_aniso_U_13
_atom_site_aniso_U_12
C1 0.0218(11) 0.0350(13) 0.0398(14) -0.0094(11) 0.0056(10) -0.0043(10)
C2 0.0223(10) 0.0189(10) 0.0202(11) 0.0033(9) 0.0034(9) 0.0041(9)
C3 0.0318(12) 0.0209(11) 0.0180(11) -0.0022(9) -0.0011(9) 0.0044(9)
C4 0.0273(11) 0.0227(11) 0.0223(12) -0.0028(9) -0.0072(9) 0.0000(9)
C5 0.0207(10) 0.0243(11) 0.0210(11) -0.0002(9) -0.0045(9) 0.0008(9)
C6 0.0226(11) 0.0314(12) 0.0328(13) -0.0058(10) -0.0021(10) -0.0021(9)
C7 0.0180(10) 0.0316(12) 0.0303(13) -0.0007(10) 0.0006(9) -0.0031(9)
C8 0.0205(10) 0.0288(12) 0.0228(12) -0.0028(9) 0.0009(9) 0.0014(9)
C9 0.0198(10) 0.0202(10) 0.0180(11) -0.0011(8) -0.0002(9) 0.0002(8)
C10 0.0223(10) 0.0172(10) 0.0164(11) 0.0017(8) -0.0012(8) 0.0016(8)
C11 0.0229(10) 0.0181(10) 0.0184(11) -0.0002(8) -0.0025(9) -0.0009(8)
C12 0.0228(10) 0.0244(11) 0.0202(11) -0.0009(9) 0.0017(9) -0.0036(9)
C13 0.0202(10) 0.0257(11) 0.0191(11) -0.0043(9) 0.0025(9) 0.0048(9)
C14 0.0301(11) 0.0270(12) 0.0229(12) 0.0032(9) -0.0021(9) 0.0043(10)
C15 0.0202(10) 0.0200(10) 0.0163(11) -0.0022(8) 0.0038(9) 0.0026(8)
C16 0.0206(10) 0.0271(12) 0.0198(11) -0.0026(9) 0.0010(9) -0.0003(9)
C17 0.0263(11) 0.0210(11) 0.0224(12) -0.0031(9) 0.0050(9) -0.0037(9)
C18 0.0308(11) 0.0212(11) 0.0247(12) 0.0006(9) 0.0060(10) 0.0020(9)
C19 0.0259(11) 0.0256(12) 0.0196(12) 0.0001(9) 0.0014(9) 0.0043(9)
C20 0.0196(10) 0.0212(11) 0.0182(11) -0.0015(9) 0.0029(9) 0.0026(8)
N1 0.0214(9) 0.0213(9) 0.0196(9) 0.0018(7) -0.0024(8) -0.0010(7)
O1 0.0248(8) 0.0317(8) 0.0259(8) -0.0047(7) 0.0063(6) -0.0011(7)
O2 0.0226(8) 0.0314(8) 0.0269(9) -0.0003(7) -0.0035(6) 0.0004(6)

loop_
_atom_type_symbol
_atom_type_description
_atom_type_scat_dispersion_real
_atom_type_scat_dispersion_imag
_atom_type_scat_source
C C 0.0033 0.0016 'International Tables Vol C Tables 4.2.6.8 and 6.1.1.4'
H H 0.0000 0.0000 'International Tables Vol C Tables 4.2.6.8 and 6.1.1.4'
N N 0.0061 0.0033 'International Tables Vol C Tables 4.2.6.8 and 6.1.1.4'
O O 0.0106 0.0060 'International Tables Vol C Tables 4.2.6.8 and 6.1.1.4'

loop_
_geom_angle_atom_site_label_1
_geom_angle_atom_site_label_2
_geom_angle_atom_site_label_3
_geom_angle
O1 C2 C11 124.61(18)
O1 C2 C3 115.68(17)
C11 C2 C3 119.71(18)
C4 C3 C2 119.33(19)
C3 C4 C5 122.25(19)
C10 C5 C4 118.31(18)
C10 C5 C6 122.81(18)
C4 C5 C6 118.86(17)
C5 C6 C7 113.51(17)
C6 C7 C8 109.83(17)
C7 C8 C9 111.59(17)
C20 C9 C8 111.76(16)
C20 C9 C10 112.15(16)
C8 C9 C10 109.92(15)
C20 C9 C12 101.16(15)
C8 C9 C12 111.13(16)
C10 C9 C12 110.47(15)
C5 C10 C11 119.47(18)
C5 C10 C9 121.11(17)
C11 C10 C9 119.36(17)
C2 C11 C10 120.93(18)
N1 C12 C9 105.83(15)
O2 C13 N1 121.55(19)
O2 C13 C14 121.63(18)
N1 C13 C14 116.82(17)
C20 C15 C16 121.32(18)
C20 C15 N1 109.89(16)
C16 C15 N1 128.77(17)
C17 C16 C15 117.73(18)
C18 C17 C16 121.20(19)
C17 C18 C19 120.63(19)
C20 C19 C18 118.72(19)
C19 C20 C15 120.40(18)
C19 C20 C9 128.64(18)
C15 C20 C9 110.96(17)
C13 N1 C15 125.81(16)
C13 N1 C12 124.95(16)
C15 N1 C12 109.03(15)
C2 O1 C1 116.83(15)

loop_
_geom_bond_atom_site_label_1
_geom_bond_atom_site_label_2
_geom_bond_distance
C1 O1 1.426(2)
C2 O1 1.370(2)
C2 C11 1.387(3)
C2 C3 1.390(3)
C3 C4 1.372(3)
C4 C5 1.402(3)
C5 C10 1.396(3)
C5 C6 1.511(3)
C6 C7 1.516(3)
C7 C8 1.521(3)
C8 C9 1.528(3)
C9 C20 1.524(3)
C9 C10 1.533(3)
C9 C12 1.554(3)
C10 C11 1.402(3)
C12 N1 1.474(2)
C13 O2 1.227(2)
C13 N1 1.366(2)
C13 C14 1.498(3)
C15 C20 1.388(3)
C15 C16 1.393(3)
C15 N1 1.413(2)
C16 C17 1.389(3)
C17 C18 1.386(3)
C18 C19 1.388(3)
C19 C20 1.386(3)
